data_4120289
loop_
_publ_author_name
'Kodai Saito'
'Yukihiro Shibata'
'Masahiro Yamanaka'
'Takahiko Akiyama'

_publ_section_title
;
 Chiral Phosphoric Acid-Catalyzed Oxidative Kinetic Resolution of
 Indolines Based on Transfer Hydrogenation to Imines
;
_journal_name_full 'Journal of the American Chemical Society'
_journal_page_first 11740
_journal_page_last 11743
_journal_paper_doi 10.1021/ja406004q
_journal_volume 135
_journal_year 2013
_chemical_absolute_configuration ad
_chemical_formula_sum 'C17 H16 Br N O2 S'
_chemical_formula_weight 378.28
_chemical_name_systematic
; 
 ? 
;
_space_group_IT_number 19
_symmetry_cell_setting orthorhombic
_symmetry_space_group_name_Hall 'P 2ac 2ab'
_symmetry_space_group_name_H-M 'P 21 21 21'
_atom_sites_solution_hydrogens geom
_atom_sites_solution_primary direct
_atom_sites_solution_secondary difmap
_audit_creation_method SHELXL-97
_cell_angle_alpha 90.00
_cell_angle_beta 90.00
_cell_angle_gamma 90.00
_cell_formula_units_Z 8
_cell_length_a 8.8754(9)
_cell_length_b 11.0905(11)
_cell_length_c 33.563(3)
_cell_measurement_reflns_used 7179
_cell_measurement_temperature 123
_cell_measurement_theta_max 26.16
_cell_measurement_theta_min 2.37
_cell_volume 3303.7(6)
_computing_cell_refinement 'APEX2 (Bruker AXS, 2006)'
_computing_data_collection 'APEX2 (Bruker AXS, 2006)'
_computing_data_reduction 'SAINT (Bruker AXS, 2004)'
_computing_molecular_graphics 'XSHEL (Bruker AXS,2002)'
_computing_publication_material 'XCIF (Bruker AXS, 2001)'
_computing_structure_refinement 'SHELXL-97 (Sheldrick, 1997)'
_computing_structure_solution 'SHELXS-97 (Sheldrick, 1997)'
_diffrn_ambient_temperature 123
_diffrn_detector_area_resol_mean 8.333
_diffrn_measured_fraction_theta_full 0.962
_diffrn_measured_fraction_theta_max 0.962
_diffrn_measurement_device_type 'Bruker APEXII CCD area detector'
_diffrn_measurement_method 'phi and omega scans'
_diffrn_radiation_monochromator 'Bruker Helios multilayer confocal mirror'
_diffrn_radiation_source 'Bruker TXS fine-focus rotating anode'
_diffrn_radiation_type MoK\a
_diffrn_radiation_wavelength 0.71073
_diffrn_reflns_av_R_equivalents 0.0217
_diffrn_reflns_av_sigmaI/netI 0.0569
_diffrn_reflns_limit_h_max 10
_diffrn_reflns_limit_h_min -11
_diffrn_reflns_limit_k_max 14
_diffrn_reflns_limit_k_min -5
_diffrn_reflns_limit_l_max 43
_diffrn_reflns_limit_l_min -42
_diffrn_reflns_number 16988
_diffrn_reflns_theta_full 27.46
_diffrn_reflns_theta_max 27.46
_diffrn_reflns_theta_min 1.21
_exptl_absorpt_coefficient_mu 2.621
_exptl_absorpt_correction_T_max 0.6223
_exptl_absorpt_correction_T_min 0.6223
_exptl_absorpt_correction_type empirical
_exptl_absorpt_process_details
;
SADABS Sheldrick 1996
;
_exptl_crystal_colour colorless
_exptl_crystal_density_diffrn 1.521
_exptl_crystal_description block
_exptl_crystal_F_000 1536
_exptl_crystal_size_max 0.20
_exptl_crystal_size_mid 0.20
_exptl_crystal_size_min 0.20
_refine_diff_density_max 0.421
_refine_diff_density_min -0.459
_refine_diff_density_rms 0.056
_refine_ls_abs_structure_details 'Flack H D (1983), Acta Cryst. A39, 876-881'
_refine_ls_abs_structure_Flack 0.001(5)
_refine_ls_extinction_method none
_refine_ls_goodness_of_fit_ref 1.009
_refine_ls_hydrogen_treatment constr
_refine_ls_matrix_type full
_refine_ls_number_parameters 397
_refine_ls_number_reflns 7005
_refine_ls_number_restraints 0
_refine_ls_restrained_S_all 1.009
_refine_ls_R_factor_all 0.0403
_refine_ls_R_factor_gt 0.0293
_refine_ls_shift/su_max 0.005
_refine_ls_shift/su_mean 0.000
_refine_ls_structure_factor_coef Fsqd
_refine_ls_weighting_details 'calc w=1/[\s^2^(Fo^2^)+(0.0169P)^2^+0.0000P] where P=(Fo^2^+2Fc^2^)/3'
_refine_ls_weighting_scheme calc
_refine_ls_wR_factor_gt 0.0624
_refine_ls_wR_factor_ref 0.0651
_reflns_number_gt 5924
_reflns_number_total 7005
_reflns_threshold_expression >2sigma(I)
_cod_data_source_file ja406004q_si_004.cif
_cod_data_source_block shelxla
_cod_original_sg_symbol_H-M 'P 21 21 21 '
_cod_database_code 4120289

loop_
_symmetry_equiv_pos_as_xyz
'x, y, z'
'-x+1/2, -y, z+1/2'
'-x, y+1/2, -z+1/2'
'x+1/2, -y+1/2, -z'

loop_
_atom_site_label
_atom_site_type_symbol
_atom_site_fract_x
_atom_site_fract_y
_atom_site_fract_z
_atom_site_U_iso_or_equiv
_atom_site_adp_type
_atom_site_occupancy
_atom_site_symmetry_multiplicity
_atom_site_calc_flag
_atom_site_refinement_flags
Br1 Br 0.48903(4) -0.27526(3) 0.776029(9) 0.04378(10) Uani 1 1 d .
Br2 Br 1.53211(3) 0.36911(3) 0.837702(9) 0.04008(9) Uani 1 1 d .
C1 C 1.1340(3) 0.0135(2) 0.85976(8) 0.0236(6) Uani 1 1 d .
H1 H 1.0677 -0.0211 0.8810 0.028 Uiso 1 1 calc R
C2 C 1.1603(3) -0.0799(3) 0.82681(7) 0.0284(7) Uani 1 1 d .
H2A H 1.2609 -0.1176 0.8294 0.034 Uiso 1 1 calc R
H2B H 1.0824 -0.1438 0.8276 0.034 Uiso 1 1 calc R
C3 C 1.1492(3) -0.0073(2) 0.78907(7) 0.0231(6) Uani 1 1 d .
C4 C 1.1873(3) -0.0372(3) 0.75010(8) 0.0286(7) Uani 1 1 d .
H4 H 1.2302 -0.1136 0.7441 0.034 Uiso 1 1 calc R
C5 C 1.1615(3) 0.0463(3) 0.72012(9) 0.0366(8) Uani 1 1 d .
H5 H 1.1868 0.0267 0.6934 0.044 Uiso 1 1 calc R
C6 C 1.0996(3) 0.1576(3) 0.72863(8) 0.0381(8) Uani 1 1 d .
H6 H 1.0819 0.2131 0.7076 0.046 Uiso 1 1 calc R
C7 C 1.0628(3) 0.1898(3) 0.76722(8) 0.0349(7) Uani 1 1 d .
H7 H 1.0232 0.2672 0.7732 0.042 Uiso 1 1 calc R
C8 C 1.0860(3) 0.1043(2) 0.79694(8) 0.0236(6) Uani 1 1 d .
C9 C 1.2764(3) 0.0598(3) 0.87760(8) 0.0342(7) Uani 1 1 d .
H9 H 1.3548 0.0883 0.8584 0.041 Uiso 1 1 calc R
C10 C 1.2715(4) 0.1230(3) 0.91700(9) 0.0471(9) Uani 1 1 d .
H10A H 1.1718 0.1340 0.9297 0.057 Uiso 1 1 calc R
H10B H 1.3434 0.1900 0.9214 0.057 Uiso 1 1 calc R
C11 C 1.3341(4) -0.0029(3) 0.91486(9) 0.0482(9) Uani 1 1 d .
H11A H 1.2726 -0.0691 0.9261 0.058 Uiso 1 1 calc R
H11B H 1.4444 -0.0131 0.9178 0.058 Uiso 1 1 calc R
C12 C 0.7645(3) 0.0367(2) 0.83241(8) 0.0221(6) Uani 1 1 d .
C13 C 0.7147(4) 0.0451(3) 0.79303(9) 0.0422(8) Uani 1 1 d .
H13 H 0.7383 0.1144 0.7776 0.051 Uiso 1 1 calc R
C14 C 0.6314(4) -0.0472(3) 0.77654(9) 0.0421(8) Uani 1 1 d .
H14 H 0.5970 -0.0422 0.7498 0.051 Uiso 1 1 calc R
C15 C 0.5990(3) -0.1463(2) 0.79928(8) 0.0284(6) Uani 1 1 d .
C16 C 0.6479(3) -0.1566(3) 0.83787(9) 0.0389(7) Uani 1 1 d .
H16 H 0.6244 -0.2263 0.8531 0.047 Uiso 1 1 calc R
C17 C 0.7318(3) -0.0646(3) 0.85439(9) 0.0369(8) Uani 1 1 d .
H17 H 0.7670 -0.0712 0.8810 0.044 Uiso 1 1 calc R
C18 C 0.8532(3) 0.4557(2) 0.94590(8) 0.0277(6) Uani 1 1 d .
H18 H 0.8289 0.4274 0.9184 0.033 Uiso 1 1 calc R
C19 C 0.9777(4) 0.3754(2) 0.96448(8) 0.0380(7) Uani 1 1 d .
H19A H 0.9341 0.3161 0.9832 0.046 Uiso 1 1 calc R
H19B H 1.0346 0.3318 0.9436 0.046 Uiso 1 1 calc R
C20 C 1.0775(3) 0.4639(3) 0.98599(8) 0.0311(7) Uani 1 1 d .
C21 C 1.1897(3) 0.4461(3) 1.01477(8) 0.0379(8) Uani 1 1 d .
H21 H 1.2129 0.3673 1.0241 0.046 Uiso 1 1 calc R
C22 C 1.2657(3) 0.5447(3) 1.02920(9) 0.0399(8) Uani 1 1 d .
H22 H 1.3431 0.5334 1.0484 0.048 Uiso 1 1 calc R
C23 C 1.2321(3) 0.6599(3) 1.01646(8) 0.0372(8) Uani 1 1 d .
H23 H 1.2860 0.7264 1.0272 0.045 Uiso 1 1 calc R
C24 C 1.1201(3) 0.6805(3) 0.98793(8) 0.0334(7) Uani 1 1 d .
H24 H 1.0958 0.7596 0.9792 0.040 Uiso 1 1 calc R
C25 C 1.0466(3) 0.5808(2) 0.97311(7) 0.0245(6) Uani 1 1 d .
C26 C 0.7113(4) 0.4624(3) 0.97076(9) 0.0403(8) Uani 1 1 d .
H26 H 0.7271 0.4750 1.0000 0.048 Uiso 1 1 calc R
C27 C 0.5777(4) 0.5174(3) 0.95435(11) 0.0517(9) Uani 1 1 d .
H27 H 0.5243 0.5873 0.9460 0.062 Uiso 1 1 calc R
C28 C 0.5847(4) 0.3849(3) 0.96015(12) 0.0640(11) Uani 1 1 d .
H28 H 0.5400 0.3073 0.9583 0.077 Uiso 1 1 calc R
C29 C 1.1078(3) 0.5764(2) 0.87931(7) 0.0240(6) Uani 1 1 d .
C30 C 1.2479(3) 0.6287(3) 0.88278(8) 0.0299(7) Uani 1 1 d .
H30 H 1.2580 0.7062 0.8946 0.036 Uiso 1 1 calc R
C31 C 1.3733(3) 0.5687(3) 0.86917(8) 0.0317(7) Uani 1 1 d .
H31 H 1.4701 0.6047 0.8711 0.038 Uiso 1 1 calc R
C32 C 1.3571(3) 0.4559(3) 0.85268(8) 0.0285(7) Uani 1 1 d .
C33 C 1.2186(3) 0.4025(3) 0.84847(8) 0.0326(7) Uani 1 1 d .
H33 H 1.2099 0.3249 0.8367 0.039 Uiso 1 1 calc R
C34 C 1.0914(3) 0.4635(3) 0.86163(8) 0.0310(7) Uani 1 1 d .
H34 H 0.9943 0.4286 0.8586 0.037 Uiso 1 1 calc R
N1 N 1.0544(2) 0.11663(18) 0.83890(6) 0.0233(5) Uani 1 1 d .
N2 N 0.9242(2) 0.57979(19) 0.94446(6) 0.0233(5) Uani 1 1 d .
O1 O 0.8765(2) 0.14443(18) 0.89477(5) 0.0343(5) Uani 1 1 d .
O2 O 0.8441(2) 0.26004(16) 0.83200(6) 0.0335(5) Uani 1 1 d .
O3 O 0.8178(2) 0.61802(18) 0.87794(5) 0.0306(5) Uani 1 1 d .
O4 O 0.9872(2) 0.76896(15) 0.90912(5) 0.0328(4) Uani 1 1 d .
S1 S 0.88148(8) 0.15048(7) 0.85209(2) 0.02651(16) Uani 1 1 d .
S2 S 0.94866(8) 0.64577(6) 0.901153(18) 0.02509(15) Uani 1 1 d .

loop_
_atom_site_aniso_label
_atom_site_aniso_U_11
_atom_site_aniso_U_22
_atom_site_aniso_U_33
_atom_site_aniso_U_23
_atom_site_aniso_U_13
_atom_site_aniso_U_12
Br1 0.0427(2) 0.02775(16) 0.0609(2) -0.00170(14) -0.02291(16) -0.00601(15)
Br2 0.03457(17) 0.04567(18) 0.03999(16) -0.00287(15) 0.01039(14) 0.00534(16)
C1 0.0249(15) 0.0236(15) 0.0222(14) 0.0040(11) -0.0027(12) 0.0016(12)
C2 0.0346(17) 0.0248(15) 0.0256(16) 0.0035(12) -0.0023(12) 0.0022(13)
C3 0.0231(15) 0.0233(15) 0.0228(14) 0.0004(11) -0.0026(11) -0.0019(12)
C4 0.0276(16) 0.0311(17) 0.0270(15) -0.0026(13) -0.0035(13) 0.0017(13)
C5 0.0303(17) 0.057(2) 0.0228(15) 0.0042(15) 0.0000(13) -0.0010(16)
C6 0.0331(17) 0.049(2) 0.0318(17) 0.0177(15) -0.0007(13) 0.0029(16)
C7 0.0330(17) 0.0320(16) 0.0398(17) 0.0116(13) -0.0029(13) 0.0025(13)
C8 0.0201(14) 0.0229(15) 0.0277(15) 0.0036(11) -0.0050(11) -0.0004(12)
C9 0.0297(17) 0.0422(19) 0.0306(16) 0.0000(14) -0.0109(13) 0.0018(14)
C10 0.056(2) 0.042(2) 0.0443(19) -0.0100(16) -0.0234(16) 0.0107(19)
C11 0.050(2) 0.055(2) 0.0392(19) -0.0058(16) -0.0215(16) 0.0182(19)
C12 0.0171(13) 0.0221(14) 0.0270(15) 0.0002(12) -0.0012(11) -0.0008(12)
C13 0.051(2) 0.0314(18) 0.0442(19) 0.0184(15) -0.0185(16) -0.0137(16)
C14 0.049(2) 0.041(2) 0.0365(18) 0.0102(15) -0.0192(16) -0.0113(16)
C15 0.0242(15) 0.0199(15) 0.0410(17) -0.0040(13) -0.0045(12) 0.0015(13)
C16 0.0461(18) 0.0310(17) 0.0397(16) 0.0133(15) -0.0181(15) -0.0171(15)
C17 0.0409(19) 0.0403(19) 0.0296(16) 0.0071(14) -0.0095(14) -0.0087(16)
C18 0.0305(16) 0.0238(15) 0.0287(15) 0.0016(12) -0.0025(12) -0.0048(13)
C19 0.0439(18) 0.0230(15) 0.0471(17) 0.0071(13) -0.0085(15) -0.0012(16)
C20 0.0316(17) 0.0328(17) 0.0289(15) 0.0031(13) -0.0001(12) 0.0046(14)
C21 0.0318(18) 0.050(2) 0.0325(16) 0.0106(15) 0.0015(14) 0.0087(16)
C22 0.0232(17) 0.070(3) 0.0268(16) 0.0020(17) -0.0001(13) 0.0012(18)
C23 0.0338(18) 0.051(2) 0.0272(15) -0.0077(15) -0.0008(13) -0.0077(16)
C24 0.0373(17) 0.0356(17) 0.0272(16) -0.0053(13) 0.0033(13) 0.0005(14)
C25 0.0243(15) 0.0291(15) 0.0202(13) -0.0031(11) 0.0025(11) -0.0003(13)
C26 0.0378(19) 0.047(2) 0.0357(17) 0.0123(15) -0.0006(15) -0.0090(16)
C27 0.0317(19) 0.048(2) 0.076(2) 0.0191(19) -0.0040(17) 0.0000(17)
C28 0.050(2) 0.052(2) 0.090(3) 0.012(2) -0.007(2) -0.025(2)
C29 0.0337(16) 0.0197(14) 0.0185(13) 0.0008(11) 0.0068(12) -0.0032(12)
C30 0.0423(18) 0.0213(15) 0.0261(15) -0.0045(13) 0.0034(13) -0.0067(14)
C31 0.0282(16) 0.0343(17) 0.0325(16) -0.0063(13) 0.0047(13) -0.0101(14)
C32 0.0330(17) 0.0317(17) 0.0207(14) 0.0034(12) 0.0036(12) 0.0019(14)
C33 0.0366(18) 0.0272(16) 0.0340(17) -0.0118(13) 0.0032(13) -0.0003(14)
C34 0.0300(17) 0.0310(17) 0.0319(16) -0.0123(13) -0.0007(13) -0.0019(14)
N1 0.0251(12) 0.0221(12) 0.0228(11) 0.0025(10) -0.0039(9) -0.0003(10)
N2 0.0288(13) 0.0219(12) 0.0190(11) 0.0011(9) -0.0005(9) -0.0012(10)
O1 0.0339(11) 0.0384(12) 0.0305(10) -0.0099(9) 0.0025(8) -0.0028(11)
O2 0.0314(11) 0.0176(10) 0.0516(12) -0.0020(9) -0.0036(9) 0.0027(9)
O3 0.0331(11) 0.0340(12) 0.0247(10) -0.0004(9) -0.0052(8) 0.0053(9)
O4 0.0502(13) 0.0182(9) 0.0299(10) -0.0003(8) 0.0042(9) 0.0039(11)
S1 0.0244(4) 0.0228(4) 0.0323(4) -0.0036(3) -0.0019(3) -0.0001(3)
S2 0.0344(4) 0.0211(3) 0.0197(3) 0.0007(3) 0.0016(3) 0.0014(3)

loop_
_atom_type_symbol
_atom_type_description
_atom_type_scat_dispersion_real
_atom_type_scat_dispersion_imag
_atom_type_scat_source
C C 0.0033 0.0016 'International Tables Vol C Tables 4.2.6.8 and 6.1.1.4'
H H 0.0000 0.0000 'International Tables Vol C Tables 4.2.6.8 and 6.1.1.4'
N N 0.0061 0.0033 'International Tables Vol C Tables 4.2.6.8 and 6.1.1.4'
O O 0.0106 0.0060 'International Tables Vol C Tables 4.2.6.8 and 6.1.1.4'
S S 0.1246 0.1234 'International Tables Vol C Tables 4.2.6.8 and 6.1.1.4'
Br Br -0.2901 2.4595 'International Tables Vol C Tables 4.2.6.8 and 6.1.1.4'

loop_
_geom_angle_atom_site_label_1
_geom_angle_atom_site_label_2
_geom_angle_atom_site_label_3
_geom_angle
C9 C1 N1 108.7(2)
C9 C1 C2 113.2(2)
N1 C1 C2 104.35(19)
C9 C1 H1 110.1
N1 C1 H1 110.1
C2 C1 H1 110.1
C3 C2 C1 103.6(2)
C3 C2 H2A 111.0
C1 C2 H2A 111.0
C3 C2 H2B 111.0
C1 C2 H2B 111.0
H2A C2 H2B 109.0
C8 C3 C4 119.4(2)
C8 C3 C2 110.2(2)
C4 C3 C2 130.4(3)
C5 C4 C3 118.9(3)
C5 C4 H4 120.6
C3 C4 H4 120.6
C6 C5 C4 120.9(3)
C6 C5 H5 119.6
C4 C5 H5 119.6
C5 C6 C7 121.2(3)
C5 C6 H6 119.4
C7 C6 H6 119.4
C6 C7 C8 117.4(3)
C6 C7 H7 121.3
C8 C7 H7 121.3
C3 C8 C7 122.2(3)
C3 C8 N1 110.5(2)
C7 C8 N1 127.3(2)
C1 C9 C10 119.4(3)
C1 C9 C11 117.4(3)
C10 C9 C11 59.8(2)
C1 C9 H9 116.1
C10 C9 H9 116.1
C11 C9 H9 116.1
C9 C10 C11 60.8(2)
C9 C10 H10A 117.7
C11 C10 H10A 117.7
C9 C10 H10B 117.7
C11 C10 H10B 117.7
H10A C10 H10B 114.8
C10 C11 C9 59.4(2)
C10 C11 H11A 117.8
C9 C11 H11A 117.8
C10 C11 H11B 117.8
C9 C11 H11B 117.8
H11A C11 H11B 115.0
C17 C12 C13 119.7(3)
C17 C12 S1 120.5(2)
C13 C12 S1 119.6(2)
C14 C13 C12 120.0(3)
C14 C13 H13 120.0
C12 C13 H13 120.0
C15 C14 C13 119.0(3)
C15 C14 H14 120.5
C13 C14 H14 120.5
C14 C15 C16 121.8(3)
C14 C15 Br1 118.9(2)
C16 C15 Br1 119.2(2)
C15 C16 C17 119.3(3)
C15 C16 H16 120.4
C17 C16 H16 120.4
C12 C17 C16 120.2(3)
C12 C17 H17 119.9
C16 C17 H17 119.9
C26 C18 N2 108.6(2)
C26 C18 C19 113.6(2)
N2 C18 C19 103.8(2)
C26 C18 H18 110.2
N2 C18 H18 110.2
C19 C18 H18 110.2
C20 C19 C18 103.8(2)
C20 C19 H19A 111.0
C18 C19 H19A 111.0
C20 C19 H19B 111.0
C18 C19 H19B 111.0
H19A C19 H19B 109.0
C25 C20 C21 119.0(3)
C25 C20 C19 110.0(2)
C21 C20 C19 131.0(3)
C22 C21 C20 118.7(3)
C22 C21 H21 120.7
C20 C21 H21 120.7
C21 C22 C23 121.5(3)
C21 C22 H22 119.3
C23 C22 H22 119.3
C22 C23 C24 121.1(3)
C22 C23 H23 119.4
C24 C23 H23 119.4
C25 C24 C23 116.9(3)
C25 C24 H24 121.5
C23 C24 H24 121.5
C24 C25 C20 122.8(3)
C24 C25 N2 126.9(2)
C20 C25 N2 110.2(2)
C27 C26 C28 61.5(2)
C27 C26 C18 119.7(3)
C28 C26 C18 118.5(3)
C27 C26 H26 115.5
C28 C26 H26 115.5
C18 C26 H26 115.5
C26 C27 C28 59.7(2)
C26 C27 H27 150.1
C28 C27 H27 150.1
C26 C28 C27 58.7(2)
C26 C28 H28 150.6
C27 C28 H28 150.6
C30 C29 C34 120.6(3)
C30 C29 S2 120.2(2)
C34 C29 S2 119.0(2)
C31 C30 C29 119.9(3)
C31 C30 H30 120.0
C29 C30 H30 120.0
C30 C31 C32 119.3(3)
C30 C31 H31 120.3
C32 C31 H31 120.3
C33 C32 C31 121.9(3)
C33 C32 Br2 119.2(2)
C31 C32 Br2 118.9(2)
C32 C33 C34 119.0(3)
C32 C33 H33 120.5
C34 C33 H33 120.5
C33 C34 C29 119.3(3)
C33 C34 H34 120.4
C29 C34 H34 120.4
C8 N1 C1 106.78(19)
C8 N1 S1 117.84(16)
C1 N1 S1 118.94(17)
C25 N2 C18 107.3(2)
C25 N2 S2 118.96(17)
C18 N2 S2 119.24(17)
O2 S1 O1 120.25(12)
O2 S1 N1 106.53(11)
O1 S1 N1 106.70(11)
O2 S1 C12 107.16(12)
O1 S1 C12 108.82(12)
N1 S1 C12 106.64(11)
O3 S2 O4 119.98(12)
O3 S2 N2 106.17(11)
O4 S2 N2 106.93(10)
O3 S2 C29 109.21(12)
O4 S2 C29 107.55(12)
N2 S2 C29 106.20(12)

loop_
_geom_bond_atom_site_label_1
_geom_bond_atom_site_label_2
_geom_bond_distance
Br1 C15 1.899(3)
Br2 C32 1.895(3)
C1 C9 1.490(4)
C1 N1 1.516(3)
C1 C2 1.533(4)
C1 H1 1.0000
C2 C3 1.504(4)
C2 H2A 0.9900
C2 H2B 0.9900
C3 C8 1.384(4)
C3 C4 1.391(4)
C4 C5 1.387(4)
C4 H4 0.9500
C5 C6 1.381(4)
C5 H5 0.9500
C6 C7 1.383(4)
C6 H6 0.9500
C7 C8 1.391(3)
C7 H7 0.9500
C8 N1 1.443(3)
C9 C10 1.498(4)
C9 C11 1.519(4)
C9 H9 1.0000
C10 C11 1.505(5)
C10 H10A 0.9900
C10 H10B 0.9900
C11 H11A 0.9900
C11 H11B 0.9900
C12 C17 1.375(4)
C12 C13 1.396(4)
C12 S1 1.762(3)
C13 C14 1.379(4)
C13 H13 0.9500
C14 C15 1.368(4)
C14 H14 0.9500
C15 C16 1.371(4)
C16 C17 1.379(4)
C16 H16 0.9500
C17 H17 0.9500
C18 C26 1.513(4)
C18 N2 1.514(3)
C18 C19 1.550(4)
C18 H18 1.0000
C19 C20 1.506(4)
C19 H19A 0.9900
C19 H19B 0.9900
C20 C25 1.395(4)
C20 C21 1.402(4)
C21 C22 1.373(4)
C21 H21 0.9500
C22 C23 1.380(5)
C22 H22 0.9500
C23 C24 1.399(4)
C23 H23 0.9500
C24 C25 1.377(4)
C24 H24 0.9500
C25 N2 1.451(3)
C26 C27 1.443(4)
C26 C28 1.458(5)
C26 H26 1.0000
C27 C28 1.484(5)
C27 H27 0.9500
C28 H28 0.9500
C29 C30 1.377(4)
C29 C34 1.394(4)
C29 S2 1.768(3)
C30 C31 1.375(4)
C30 H30 0.9500
C31 C32 1.375(4)
C31 H31 0.9500
C32 C33 1.372(4)
C33 C34 1.388(4)
C33 H33 0.9500
C34 H34 0.9500
N1 S1 1.641(2)
N2 S2 1.642(2)
O1 S1 1.4347(18)
O2 S1 1.429(2)
O3 S2 1.4320(19)
O4 S2 1.4334(19)
